data_7032227
loop_
_publ_author_name
'Selvakumaran, Nagamani'
'Bhuvanesh, Nattamai S. P.'
'Karvembu, Ramasamy'

_publ_section_title
;
 Self-assembled Cu(ii) and Ni(ii) metallamacrocycles formed from
 3,3,3',3'-tetrabenzyl-1,1'-aroylbis(thiourea) ligands: DNA and protein
 binding studies, and cytotoxicity of trinuclear complexes.
;
_journal_issue 43
_journal_name_full 'Dalton transactions (Cambridge, England : 2003)'
_journal_page_first 16395
_journal_page_last 16410
_journal_paper_doi 10.1039/c4dt01859a
_journal_volume 43
_journal_year 2014
_chemical_formula_moiety 'C86 H74 Cu2 N10 O4 S4, 5(C5 H5 N)'
_chemical_formula_sum 'C111 H99 Cu2 N15 O4 S4'
_chemical_formula_weight 1962.37
_chemical_name_systematic
;
 ?
;
_space_group_crystal_system monoclinic
_space_group_IT_number 14
_space_group_name_Hall '-P 2ybc'
_space_group_name_H-M_alt 'P 1 21/c 1'
_symmetry_space_group_name_Hall '-P 2ybc'
_symmetry_space_group_name_H-M 'P 1 21/c 1'
_atom_sites_solution_hydrogens mixed
_audit_creation_date 2014-03-19
_audit_creation_method
;
Olex2 1.2-beta
(compiled 2013.09.17 svn.r2790 for OlexSys, GUI svn.r4601)
;
_cell_angle_alpha 90
_cell_angle_beta 114.672(2)
_cell_angle_gamma 90
_cell_formula_units_Z 2
_cell_length_a 10.901(2)
_cell_length_b 38.112(8)
_cell_length_c 12.697(3)
_cell_measurement_reflns_used 9614
_cell_measurement_temperature 110.15
_cell_measurement_theta_max 27.448
_cell_measurement_theta_min 2.336
_cell_volume 4793.5(18)
_computing_data_reduction 'SAINT v8.27A (Bruker, 2012)'
_computing_molecular_graphics
;
O. V. Dolomanov, L. J. Bourhis, R. J. Gildea, J. A. K. Howard and H. Puschmann,
OLEX2: a complete structure solution, refinement and analysis program.
J. Appl. Cryst. (2009). 42, 339-341.
;
_computing_publication_material
;
O. V. Dolomanov, L. J. Bourhis, R. J. Gildea, J. A. K. Howard and H. Puschmann,
OLEX2: a complete structure solution, refinement and analysis program.
J. Appl. Cryst. (2009). 42, 339-341.
;
_computing_structure_refinement
;
SHELX, G.M. Sheldrick, Acta Cryst.
(2008). A64, 112-122
;
_diffrn_ambient_temperature 110.15
_diffrn_measured_fraction_theta_full 1.000
_diffrn_measured_fraction_theta_max 0.995
_diffrn_measurement_device_type 'Bruker APEX-II CCD'
_diffrn_measurement_method '\f and \w scans'
_diffrn_radiation_monochromator graphite
_diffrn_radiation_type MoK\a
_diffrn_radiation_wavelength 0.71073
_diffrn_reflns_av_R_equivalents 0.0400
_diffrn_reflns_av_unetI/netI 0.0286
_diffrn_reflns_Laue_measured_fraction_full 1.000
_diffrn_reflns_Laue_measured_fraction_max 0.995
_diffrn_reflns_limit_h_max 14
_diffrn_reflns_limit_h_min -14
_diffrn_reflns_limit_k_max 49
_diffrn_reflns_limit_k_min -49
_diffrn_reflns_limit_l_max 16
_diffrn_reflns_limit_l_min -16
_diffrn_reflns_number 66701
_diffrn_reflns_point_group_measured_fraction_full 1.000
_diffrn_reflns_point_group_measured_fraction_max 0.995
_diffrn_reflns_theta_full 25.242
_diffrn_reflns_theta_max 27.501
_diffrn_reflns_theta_min 1.844
_diffrn_standards_number 0
_exptl_absorpt_coefficient_mu 0.595
_exptl_absorpt_correction_T_max 0.7456
_exptl_absorpt_correction_T_min 0.7013
_exptl_absorpt_correction_type multi-scan
_exptl_absorpt_process_details
;
SADABS-2012/1 (Bruker,2012) was used for absorption correction.
wR2(int) was 0.0521 before and 0.0482 after correction.
The Ratio of minimum to maximum transmission is 0.9406.
The \l/2 correction factor is 0.0015.
;
_exptl_crystal_colour green
_exptl_crystal_colour_primary blue
_exptl_crystal_density_diffrn 1.360
_exptl_crystal_description block
_exptl_crystal_F_000 2048
_exptl_crystal_size_max 0.23
_exptl_crystal_size_mid 0.13
_exptl_crystal_size_min 0.08
_refine_diff_density_max 0.651
_refine_diff_density_min -0.392
_refine_diff_density_rms 0.059
_refine_ls_extinction_method none
_refine_ls_goodness_of_fit_ref 1.051
_refine_ls_hydrogen_treatment mixed
_refine_ls_matrix_type full
_refine_ls_number_parameters 615
_refine_ls_number_reflns 10961
_refine_ls_number_restraints 0
_refine_ls_restrained_S_all 1.051
_refine_ls_R_factor_all 0.0456
_refine_ls_R_factor_gt 0.0355
_refine_ls_shift/su_max 0.001
_refine_ls_shift/su_mean 0.000
_refine_ls_structure_factor_coef Fsqd
_refine_ls_weighting_details 'w=1/[\s^2^(Fo^2^)+(0.0297P)^2^+4.2398P] where P=(Fo^2^+2Fc^2^)/3'
_refine_ls_weighting_scheme calc
_refine_ls_wR_factor_gt 0.0799
_refine_ls_wR_factor_ref 0.0851
_reflns_Friedel_coverage 0.000
_reflns_number_gt 9288
_reflns_number_total 10961
_reflns_threshold_expression 'I > 2\s(I)'
_cod_data_source_file c4dt01859a2.cif
_cod_data_source_block cu
_cod_depositor_comments 'Adding full bibliography for 7032224--7032227.cif.'
_cod_original_cell_volume 4793.5(17)
_cod_database_code 7032227
_shelxl_version_number 2013-4
_shelx_space_group_comment
;
The symmetry employed for this shelxl refinement is uniquely defined
by the following loop, which should always be used as a source of
symmetry information in preference to the above space-group names.
They are only intended as comments.
;
_shelx_estimated_absorpt_t_max 0.954
_shelx_estimated_absorpt_t_min 0.875
_olex2_refinement_description
;
1. Fixed Uiso
 At 1.2 times of:
  All C(H) groups, All C(H,H) groups
2. Shared sites
{N13P, C13P}
3. Uiso/Uaniso restraints and constraints
Uanis(N13P) = Uanis(C13P)
4. Others
 Fixed Sof: N13P(0.5) C13P(0.5) H13P(0.5)
5.a Riding coordinates:
 C13P(H13P), C14P(H14P), C15P(H15P)
5.b Secondary CH2 refined with riding coordinates:
 C8(H8A,H8B), C15(H15A,H15B), C30(H30A,H30B), C37(H37A,H37B)
5.c Aromatic/amide H refined with riding coordinates:
 C3(H3), C4(H4), C5(H5), C6(H6), C7(H7), C10(H10), C11(H11), C12(H12),
 C13(H13), C14(H14), C17(H17), C18(H18), C19(H19), C20(H20), C21(H21), C23(H23),
  C24(H24), C25(H25), C27(H27), C32(H32), C33(H33), C34(H34), C35(H35),
 C36(H36), C39(H39), C40(H40), C41(H41), C42(H42), C43(H43), C2P(H2P), C3P(H3P),
  C4P(H4P), C5P(H5P), C6P(H6P), C8P(H8P), C9P(H9P), C10P(H10P), C11P(H11P),
 C12P(H12P)
;

loop_
_space_group_symop_operation_xyz
'x, y, z'
'-x, y+1/2, -z+1/2'
'-x, -y, -z'
'x, -y-1/2, z-1/2'

loop_
_atom_site_label
_atom_site_type_symbol
_atom_site_fract_x
_atom_site_fract_y
_atom_site_fract_z
_atom_site_U_iso_or_equiv
_atom_site_adp_type
_atom_site_occupancy
_atom_site_site_symmetry_order
_atom_site_calc_flag
_atom_site_refinement_flags_posn
_atom_site_refinement_flags_adp
_atom_site_refinement_flags_occupancy
Cu1 Cu 0.18853(2) 0.41287(2) 0.02966(2) 0.01286(6) Uani 1 1 d . . .
S1 S 0.11566(4) 0.35922(2) -0.04769(4) 0.01568(9) Uani 1 1 d . . .
S2 S -0.33574(4) 0.61516(2) -0.19074(4) 0.01639(9) Uani 1 1 d . . .
O1 O 0.02777(12) 0.43628(3) -0.08591(10) 0.0169(3) Uani 1 1 d . . .
O2 O -0.22362(12) 0.54216(3) -0.11167(11) 0.0178(3) Uani 1 1 d . . .
N1 N -0.04881(14) 0.39635(4) -0.23892(12) 0.0151(3) Uani 1 1 d . . .
N2 N 0.31941(15) 0.42371(4) -0.06233(13) 0.0182(3) Uani 1 1 d . . .
N3 N 0.04399(14) 0.34657(4) -0.27019(12) 0.0147(3) Uani 1 1 d . . .
N4 N -0.43995(14) 0.54938(4) -0.25757(13) 0.0150(3) Uani 1 1 d . . .
N5 N -0.58844(14) 0.59421(4) -0.28674(13) 0.0145(3) Uani 1 1 d . . .
C1 C 0.03408(16) 0.36915(4) -0.19332(15) 0.0134(3) Uani 1 1 d . . .
C2 C -0.05588(16) 0.42471(4) -0.18124(15) 0.0134(3) Uani 1 1 d . . .
C3 C 0.3240(2) 0.45485(5) -0.10759(18) 0.0261(4) Uani 1 1 d . . .
H3 H 0.2718 0.4735 -0.0977 0.031 Uiso 1 1 calc R U .
C4 C 0.4010(2) 0.46142(6) -0.1683(2) 0.0355(5) Uani 1 1 d . . .
H4 H 0.4022 0.4841 -0.1988 0.043 Uiso 1 1 calc R U .
C5 C 0.4757(2) 0.43468(6) -0.18402(19) 0.0305(5) Uani 1 1 d . . .
H5 H 0.5300 0.4386 -0.2251 0.037 Uiso 1 1 calc R U .
C6 C 0.47085(19) 0.40214(5) -0.13929(17) 0.0248(4) Uani 1 1 d . . .
H6 H 0.5202 0.3830 -0.1501 0.030 Uiso 1 1 calc R U .
C7 C 0.39277(18) 0.39793(5) -0.07852(17) 0.0208(4) Uani 1 1 d . . .
H7 H 0.3909 0.3755 -0.0464 0.025 Uiso 1 1 calc R U .
C8 C -0.03083(17) 0.35154(5) -0.39540(15) 0.0173(4) Uani 1 1 d . . .
H8A H -0.0979 0.3705 -0.4098 0.021 Uiso 1 1 calc R U .
H8B H -0.0806 0.3297 -0.4302 0.021 Uiso 1 1 calc R U .
C9 C 0.06113(18) 0.36072(5) -0.45314(16) 0.0201(4) Uani 1 1 d . . .
C10 C 0.1595(2) 0.38601(6) -0.40746(18) 0.0330(5) Uani 1 1 d . . .
H10 H 0.1710 0.3978 -0.3380 0.040 Uiso 1 1 calc R U .
C11 C 0.2416(2) 0.39426(8) -0.4628(2) 0.0501(7) Uani 1 1 d . . .
H11 H 0.3098 0.4116 -0.4307 0.060 Uiso 1 1 calc R U .
C12 C 0.2254(3) 0.37757(9) -0.5637(2) 0.0501(7) Uani 1 1 d . . .
H12 H 0.2820 0.3834 -0.6013 0.060 Uiso 1 1 calc R U .
C13 C 0.1273(3) 0.35257(7) -0.6098(2) 0.0442(6) Uani 1 1 d . . .
H13 H 0.1153 0.3411 -0.6798 0.053 Uiso 1 1 calc R U .
C14 C 0.0454(2) 0.34403(6) -0.55453(18) 0.0319(5) Uani 1 1 d . . .
H14 H -0.0221 0.3265 -0.5866 0.038 Uiso 1 1 calc R U .
C15 C 0.12596(18) 0.31469(4) -0.23870(16) 0.0172(4) Uani 1 1 d . . .
H15A H 0.1931 0.3165 -0.1572 0.021 Uiso 1 1 calc R U .
H15B H 0.1758 0.3126 -0.2881 0.021 Uiso 1 1 calc R U .
C16 C 0.04195(18) 0.28211(5) -0.25249(16) 0.0189(4) Uani 1 1 d . . .
C17 C 0.0211(2) 0.25864(5) -0.34105(17) 0.0254(4) Uani 1 1 d . . .
H17 H 0.0608 0.2629 -0.3937 0.030 Uiso 1 1 calc R U .
C18 C -0.0575(2) 0.22883(5) -0.35391(19) 0.0320(5) Uani 1 1 d . . .
H18 H -0.0706 0.2127 -0.4146 0.038 Uiso 1 1 calc R U .
C19 C -0.1162(2) 0.22280(6) -0.27870(19) 0.0340(5) Uani 1 1 d . . .
H19 H -0.1709 0.2026 -0.2879 0.041 Uiso 1 1 calc R U .
C20 C -0.0957(2) 0.24605(6) -0.18981(19) 0.0330(5) Uani 1 1 d . . .
H20 H -0.1358 0.2418 -0.1375 0.040 Uiso 1 1 calc R U .
C21 C -0.0168(2) 0.27558(5) -0.17644(18) 0.0263(4) Uani 1 1 d . . .
H21 H -0.0029 0.2915 -0.1148 0.032 Uiso 1 1 calc R U .
C22 C -0.18041(16) 0.44640(4) -0.24339(14) 0.0127(3) Uani 1 1 d . . .
C23 C -0.28221(17) 0.43475(5) -0.34616(15) 0.0157(3) Uani 1 1 d . . .
H23 H -0.2731 0.4129 -0.3781 0.019 Uiso 1 1 calc R U .
C24 C -0.39691(17) 0.45477(5) -0.40242(15) 0.0166(3) Uani 1 1 d . . .
H24 H -0.4659 0.4467 -0.4732 0.020 Uiso 1 1 calc R U .
C25 C -0.41161(17) 0.48652(4) -0.35591(15) 0.0146(3) Uani 1 1 d . . .
H25 H -0.4910 0.5001 -0.3944 0.018 Uiso 1 1 calc R U .
C26 C -0.31030(16) 0.49855(4) -0.25298(14) 0.0131(3) Uani 1 1 d . . .
C27 C -0.19451(16) 0.47847(4) -0.19718(14) 0.0132(3) Uani 1 1 d . . .
H27 H -0.1247 0.4867 -0.1272 0.016 Uiso 1 1 calc R U .
C28 C -0.32264(16) 0.53311(4) -0.20210(15) 0.0138(3) Uani 1 1 d . . .
C29 C -0.45950(17) 0.58341(4) -0.24459(14) 0.0136(3) Uani 1 1 d . . .
C30 C -0.62560(18) 0.63049(5) -0.27947(16) 0.0172(4) Uani 1 1 d . . .
H30A H -0.5611 0.6404 -0.2048 0.021 Uiso 1 1 calc R U .
H30B H -0.7163 0.6309 -0.2792 0.021 Uiso 1 1 calc R U .
C31 C -0.62771(16) 0.65381(5) -0.37634(15) 0.0162(3) Uani 1 1 d . . .
C32 C -0.66776(19) 0.68850(5) -0.37811(18) 0.0234(4) Uani 1 1 d . . .
H32 H -0.6910 0.6969 -0.3184 0.028 Uiso 1 1 calc R U .
C33 C -0.6740(2) 0.71083(5) -0.46561(19) 0.0296(5) Uani 1 1 d . . .
H33 H -0.7017 0.7345 -0.4659 0.035 Uiso 1 1 calc R U .
C34 C -0.6403(2) 0.69898(6) -0.55258(19) 0.0322(5) Uani 1 1 d . . .
H34 H -0.6463 0.7143 -0.6136 0.039 Uiso 1 1 calc R U .
C35 C -0.5979(2) 0.66480(6) -0.55065(18) 0.0294(5) Uani 1 1 d . . .
H35 H -0.5733 0.6566 -0.6099 0.035 Uiso 1 1 calc R U .
C36 C -0.59104(18) 0.64229(5) -0.46240(16) 0.0202(4) Uani 1 1 d . . .
H36 H -0.5610 0.6188 -0.4611 0.024 Uiso 1 1 calc R U .
C37 C -0.70260(17) 0.56994(5) -0.34001(15) 0.0165(3) Uani 1 1 d . . .
H37A H -0.6693 0.5474 -0.3565 0.020 Uiso 1 1 calc R U .
H37B H -0.7674 0.5798 -0.4146 0.020 Uiso 1 1 calc R U .
C38 C -0.77409(17) 0.56339(4) -0.26265(15) 0.0160(3) Uani 1 1 d . . .
C39 C -0.91195(18) 0.56882(5) -0.30313(17) 0.0234(4) Uani 1 1 d . . .
H39 H -0.9614 0.5774 -0.3796 0.028 Uiso 1 1 calc R U .
C40 C -0.9785(2) 0.56189(6) -0.23297(19) 0.0286(5) Uani 1 1 d . . .
H40 H -1.0731 0.5656 -0.2619 0.034 Uiso 1 1 calc R U .
C41 C -0.9082(2) 0.54967(5) -0.12188(18) 0.0256(4) Uani 1 1 d . . .
H41 H -0.9540 0.5447 -0.0742 0.031 Uiso 1 1 calc R U .
C42 C -0.7704(2) 0.54467(5) -0.08019(17) 0.0242(4) Uani 1 1 d . . .
H42 H -0.7211 0.5365 -0.0032 0.029 Uiso 1 1 calc R U .
C43 C -0.70348(19) 0.55152(5) -0.14995(17) 0.0209(4) Uani 1 1 d . . .
H43 H -0.6087 0.5481 -0.1204 0.025 Uiso 1 1 calc R U .
N1P N 0.65163(18) 0.33522(4) 0.04263(15) 0.0284(4) Uani 1 1 d . . .
C2P C 0.7461(2) 0.35859(5) 0.04980(18) 0.0278(4) Uani 1 1 d . . .
H2P H 0.7785 0.3740 0.1146 0.033 Uiso 1 1 calc R U .
C3P C 0.7993(2) 0.36181(6) -0.03061(19) 0.0287(4) Uani 1 1 d . . .
H3P H 0.8664 0.3789 -0.0213 0.034 Uiso 1 1 calc R U .
C4P C 0.7533(2) 0.33968(6) -0.12491(19) 0.0295(5) Uani 1 1 d . . .
H4P H 0.7879 0.3412 -0.1822 0.035 Uiso 1 1 calc R U .
C5P C 0.6559(2) 0.31535(6) -0.13423(19) 0.0300(5) Uani 1 1 d . . .
H5P H 0.6220 0.2997 -0.1982 0.036 Uiso 1 1 calc R U .
C6P C 0.6086(2) 0.31417(5) -0.04908(19) 0.0293(5) Uani 1 1 d . . .
H6P H 0.5413 0.2973 -0.0565 0.035 Uiso 1 1 calc R U .
N7P N 0.3520(2) 0.26686(6) -0.0141(2) 0.0455(5) Uani 1 1 d . . .
C8P C 0.3313(3) 0.23328(7) 0.0002(3) 0.0455(6) Uani 1 1 d . . .
H8P H 0.3134 0.2178 -0.0631 0.055 Uiso 1 1 calc R U .
C9P C 0.3342(3) 0.21960(7) 0.1009(3) 0.0477(7) Uani 1 1 d . . .
H9P H 0.3210 0.1952 0.1068 0.057 Uiso 1 1 calc R U .
C10P C 0.3565(2) 0.24149(8) 0.1938(3) 0.0482(7) Uani 1 1 d . . .
H10P H 0.3606 0.2326 0.2651 0.058 Uiso 1 1 calc R U .
C11P C 0.3726(2) 0.27693(7) 0.1784(2) 0.0457(6) Uani 1 1 d . . .
H11P H 0.3838 0.2933 0.2381 0.055 Uiso 1 1 calc R U .
C12P C 0.3720(2) 0.28777(7) 0.0761(2) 0.0436(6) Uani 1 1 d . . .
H12P H 0.3868 0.3120 0.0682 0.052 Uiso 1 1 calc R U .
N13P N -1.1276(3) 0.51414(7) -0.5573(2) 0.0537(6) Uani 0.5 1 d . . P
C13P C -1.1276(3) 0.51414(7) -0.5573(2) 0.0537(6) Uani 0.5 1 d . . P
H13P H -1.2153 0.5238 -0.5974 0.064 Uiso 0.5 1 d R U P
C14P C -1.0306(3) 0.51868(7) -0.5969(2) 0.0488(6) Uani 1 1 d . . .
H14P H -1.0632 0.5303 -0.6697 0.080(11) Uiso 1 1 d R . .
C15P C -1.0955(3) 0.49574(7) -0.4601(2) 0.0499(7) Uani 1 1 d . . .
H15P H -1.1570 0.4935 -0.4251 0.063(9) Uiso 1 1 d R . .

loop_
_atom_site_aniso_label
_atom_site_aniso_U_11
_atom_site_aniso_U_22
_atom_site_aniso_U_33
_atom_site_aniso_U_23
_atom_site_aniso_U_13
_atom_site_aniso_U_12
Cu1 0.01228(10) 0.01215(10) 0.01205(11) -0.00153(8) 0.00300(8) 0.00151(8)
S1 0.0183(2) 0.0127(2) 0.0134(2) -0.00074(16) 0.00401(17) 0.00007(15)
S2 0.01659(19) 0.0139(2) 0.0147(2) 0.00131(16) 0.00262(17) -0.00068(16)
O1 0.0143(6) 0.0148(6) 0.0153(6) -0.0039(5) 0.0001(5) 0.0033(5)
O2 0.0169(6) 0.0154(6) 0.0147(6) -0.0041(5) 0.0001(5) 0.0041(5)
N1 0.0157(7) 0.0139(7) 0.0145(7) -0.0004(6) 0.0050(6) 0.0030(5)
N2 0.0181(7) 0.0174(7) 0.0190(8) 0.0025(6) 0.0075(6) 0.0013(6)
N3 0.0166(7) 0.0127(7) 0.0139(7) -0.0005(6) 0.0053(6) 0.0020(5)
N4 0.0141(7) 0.0140(7) 0.0152(7) -0.0014(6) 0.0044(6) 0.0014(5)
N5 0.0141(7) 0.0140(7) 0.0159(7) 0.0006(6) 0.0066(6) 0.0024(5)
C1 0.0122(7) 0.0120(8) 0.0161(8) -0.0027(7) 0.0061(7) -0.0019(6)
C2 0.0133(8) 0.0143(8) 0.0132(8) 0.0002(7) 0.0060(7) -0.0002(6)
C3 0.0337(11) 0.0172(9) 0.0311(11) 0.0044(8) 0.0171(9) 0.0038(8)
C4 0.0487(13) 0.0272(11) 0.0394(13) 0.0122(10) 0.0273(11) 0.0007(10)
C5 0.0330(11) 0.0381(12) 0.0272(11) 0.0056(9) 0.0193(9) -0.0031(9)
C6 0.0220(9) 0.0308(11) 0.0240(10) 0.0018(8) 0.0120(8) 0.0055(8)
C7 0.0208(9) 0.0183(9) 0.0246(10) 0.0051(8) 0.0106(8) 0.0040(7)
C8 0.0186(8) 0.0168(9) 0.0135(8) -0.0026(7) 0.0038(7) 0.0011(7)
C9 0.0220(9) 0.0220(9) 0.0152(9) 0.0019(7) 0.0067(7) 0.0073(7)
C10 0.0311(11) 0.0490(14) 0.0194(10) -0.0020(10) 0.0109(9) -0.0104(10)
C11 0.0337(12) 0.086(2) 0.0312(13) 0.0067(13) 0.0138(11) -0.0176(13)
C12 0.0362(13) 0.091(2) 0.0328(13) 0.0207(14) 0.0241(11) 0.0125(14)
C13 0.0546(15) 0.0611(17) 0.0251(12) 0.0038(11) 0.0247(12) 0.0200(13)
C14 0.0419(12) 0.0319(12) 0.0235(11) -0.0028(9) 0.0154(10) 0.0084(9)
C15 0.0201(8) 0.0122(8) 0.0191(9) -0.0012(7) 0.0080(7) 0.0039(7)
C16 0.0208(9) 0.0129(8) 0.0181(9) 0.0000(7) 0.0033(7) 0.0029(7)
C17 0.0322(10) 0.0215(10) 0.0206(10) -0.0019(8) 0.0091(9) 0.0022(8)
C18 0.0461(13) 0.0179(10) 0.0240(11) -0.0070(8) 0.0069(10) -0.0041(9)
C19 0.0473(13) 0.0192(10) 0.0276(11) 0.0000(9) 0.0077(10) -0.0112(9)
C20 0.0465(13) 0.0232(11) 0.0305(12) -0.0007(9) 0.0175(10) -0.0111(9)
C21 0.0371(11) 0.0171(9) 0.0256(10) -0.0039(8) 0.0140(9) -0.0044(8)
C22 0.0128(7) 0.0126(8) 0.0130(8) 0.0007(6) 0.0057(6) 0.0008(6)
C23 0.0188(8) 0.0137(8) 0.0138(8) -0.0021(7) 0.0062(7) 0.0002(6)
C24 0.0166(8) 0.0173(9) 0.0114(8) -0.0012(7) 0.0014(7) 0.0002(7)
C25 0.0136(8) 0.0153(8) 0.0130(8) 0.0023(7) 0.0037(7) 0.0017(6)
C26 0.0143(8) 0.0130(8) 0.0122(8) 0.0005(6) 0.0057(7) 0.0005(6)
C27 0.0135(7) 0.0140(8) 0.0106(8) -0.0007(6) 0.0035(6) -0.0005(6)
C28 0.0147(8) 0.0147(8) 0.0129(8) 0.0009(7) 0.0065(7) -0.0001(6)
C29 0.0164(8) 0.0161(8) 0.0087(8) 0.0014(6) 0.0057(6) 0.0013(6)
C30 0.0185(8) 0.0163(9) 0.0177(9) 0.0004(7) 0.0083(7) 0.0054(7)
C31 0.0115(7) 0.0155(8) 0.0173(9) -0.0001(7) 0.0015(7) -0.0005(6)
C32 0.0218(9) 0.0181(9) 0.0268(10) 0.0011(8) 0.0067(8) 0.0030(7)
C33 0.0276(10) 0.0176(10) 0.0371(12) 0.0067(9) 0.0071(9) 0.0016(8)
C34 0.0317(11) 0.0304(11) 0.0296(11) 0.0142(9) 0.0078(9) -0.0024(9)
C35 0.0325(11) 0.0352(12) 0.0202(10) 0.0046(9) 0.0108(9) 0.0005(9)
C36 0.0206(9) 0.0193(9) 0.0184(9) 0.0009(7) 0.0058(7) 0.0013(7)
C37 0.0127(8) 0.0178(9) 0.0167(9) -0.0002(7) 0.0039(7) 0.0008(6)
C38 0.0158(8) 0.0139(8) 0.0180(9) -0.0009(7) 0.0067(7) 0.0004(6)
C39 0.0167(8) 0.0296(11) 0.0215(10) 0.0029(8) 0.0056(8) 0.0014(7)
C40 0.0178(9) 0.0365(12) 0.0330(11) 0.0013(9) 0.0121(9) -0.0007(8)
C41 0.0308(10) 0.0247(10) 0.0285(11) -0.0018(8) 0.0195(9) -0.0050(8)
C42 0.0314(10) 0.0209(10) 0.0197(10) 0.0031(8) 0.0099(8) 0.0004(8)
C43 0.0187(9) 0.0201(9) 0.0226(10) 0.0013(8) 0.0074(8) 0.0022(7)
N1P 0.0388(10) 0.0224(9) 0.0276(9) 0.0026(7) 0.0176(8) 0.0031(7)
C2P 0.0327(11) 0.0243(10) 0.0262(11) -0.0023(9) 0.0120(9) 0.0040(8)
C3P 0.0229(10) 0.0292(11) 0.0356(12) -0.0014(9) 0.0137(9) 0.0002(8)
C4P 0.0260(10) 0.0366(12) 0.0304(11) 0.0005(9) 0.0164(9) 0.0037(9)
C5P 0.0333(11) 0.0315(11) 0.0269(11) -0.0050(9) 0.0141(9) -0.0007(9)
C6P 0.0360(11) 0.0235(10) 0.0313(11) 0.0019(9) 0.0168(10) -0.0029(9)
N7P 0.0377(11) 0.0431(13) 0.0507(14) 0.0062(11) 0.0133(10) 0.0015(9)
C8P 0.0407(14) 0.0447(15) 0.0551(17) 0.0000(13) 0.0238(13) -0.0029(11)
C9P 0.0414(14) 0.0372(14) 0.073(2) 0.0076(13) 0.0321(14) -0.0009(11)
C10P 0.0303(12) 0.0649(18) 0.0508(16) 0.0063(14) 0.0184(12) -0.0077(12)
C11P 0.0294(12) 0.0545(16) 0.0465(15) -0.0057(13) 0.0092(11) -0.0089(11)
C12P 0.0355(13) 0.0384(14) 0.0488(16) 0.0026(12) 0.0095(11) -0.0014(10)
N13P 0.0583(16) 0.0499(15) 0.0451(15) -0.0001(12) 0.0139(13) -0.0038(12)
C13P 0.0583(16) 0.0499(15) 0.0451(15) -0.0001(12) 0.0139(13) -0.0038(12)
C14P 0.0576(17) 0.0487(16) 0.0367(14) 0.0057(12) 0.0164(13) -0.0030(13)
C15P 0.0603(17) 0.0490(16) 0.0447(16) -0.0047(13) 0.0261(14) -0.0157(13)

loop_
_atom_type_symbol
_atom_type_description
_atom_type_scat_dispersion_real
_atom_type_scat_dispersion_imag
_atom_type_scat_source
C C 0.0033 0.0016 'International Tables Vol C Tables 4.2.6.8 and 6.1.1.4'
H H 0.0000 0.0000 'International Tables Vol C Tables 4.2.6.8 and 6.1.1.4'
Cu Cu 0.3201 1.2651 'International Tables Vol C Tables 4.2.6.8 and 6.1.1.4'
N N 0.0061 0.0033 'International Tables Vol C Tables 4.2.6.8 and 6.1.1.4'
O O 0.0106 0.0060 'International Tables Vol C Tables 4.2.6.8 and 6.1.1.4'
S S 0.1246 0.1234 'International Tables Vol C Tables 4.2.6.8 and 6.1.1.4'

loop_
_geom_angle_atom_site_label_1
_geom_angle_atom_site_label_2
_geom_angle_atom_site_label_3
_geom_angle
_geom_angle_site_symmetry_1
_geom_angle_site_symmetry_3
S1 Cu1 S2 87.36(2) . 3_565
O1 Cu1 S1 92.52(4) . .
O1 Cu1 S2 163.55(4) . 3_565
O1 Cu1 N2 95.22(6) . .
O2 Cu1 S1 167.52(4) 3_565 .
O2 Cu1 S2 91.44(4) 3_565 3_565
O2 Cu1 O1 85.14(5) 3_565 .
O2 Cu1 N2 95.21(6) 3_565 .
N2 Cu1 S1 97.21(4) . .
N2 Cu1 S2 101.12(4) . 3_565
C1 S1 Cu1 101.38(6) . .
C29 S2 Cu1 99.69(6) . 3_565
C2 O1 Cu1 128.57(11) . .
C28 O2 Cu1 129.11(11) . 3_565
C2 N1 C1 125.25(15) . .
C3 N2 Cu1 122.72(13) . .
C3 N2 C7 117.22(16) . .
C7 N2 Cu1 120.00(12) . .
C1 N3 C8 122.02(14) . .
C1 N3 C15 124.13(15) . .
C15 N3 C8 113.83(14) . .
C28 N4 C29 123.76(15) . .
C29 N5 C30 122.60(15) . .
C29 N5 C37 122.35(14) . .
C30 N5 C37 115.01(13) . .
N1 C1 S1 125.90(13) . .
N1 C1 N3 115.35(15) . .
N3 C1 S1 118.52(13) . .
O1 C2 N1 129.33(16) . .
O1 C2 C22 116.61(15) . .
N1 C2 C22 114.01(14) . .
N2 C3 H3 118.5 . .
N2 C3 C4 123.07(19) . .
C4 C3 H3 118.5 . .
C3 C4 H4 120.5 . .
C5 C4 C3 118.9(2) . .
C5 C4 H4 120.5 . .
C4 C5 H5 120.5 . .
C4 C5 C6 118.90(19) . .
C6 C5 H5 120.5 . .
C5 C6 H6 120.8 . .
C5 C6 C7 118.48(19) . .
C7 C6 H6 120.8 . .
N2 C7 C6 123.40(18) . .
N2 C7 H7 118.3 . .
C6 C7 H7 118.3 . .
N3 C8 H8A 109.2 . .
N3 C8 H8B 109.2 . .
N3 C8 C9 112.04(14) . .
H8A C8 H8B 107.9 . .
C9 C8 H8A 109.2 . .
C9 C8 H8B 109.2 . .
C10 C9 C8 121.05(17) . .
C10 C9 C14 119.14(19) . .
C14 C9 C8 119.79(18) . .
C9 C10 H10 120.0 . .
C9 C10 C11 120.0(2) . .
C11 C10 H10 120.0 . .
C10 C11 H11 119.7 . .
C12 C11 C10 120.6(2) . .
C12 C11 H11 119.7 . .
C11 C12 H12 120.2 . .
C13 C12 C11 119.7(2) . .
C13 C12 H12 120.2 . .
C12 C13 H13 120.0 . .
C12 C13 C14 120.1(2) . .
C14 C13 H13 120.0 . .
C9 C14 C13 120.6(2) . .
C9 C14 H14 119.7 . .
C13 C14 H14 119.7 . .
N3 C15 H15A 109.1 . .
N3 C15 H15B 109.1 . .
N3 C15 C16 112.34(14) . .
H15A C15 H15B 107.9 . .
C16 C15 H15A 109.1 . .
C16 C15 H15B 109.1 . .
C17 C16 C15 120.90(17) . .
C17 C16 C21 118.99(18) . .
C21 C16 C15 120.11(16) . .
C16 C17 H17 119.7 . .
C16 C17 C18 120.6(2) . .
C18 C17 H17 119.7 . .
C17 C18 H18 120.1 . .
C19 C18 C17 119.88(19) . .
C19 C18 H18 120.1 . .
C18 C19 H19 120.0 . .
C18 C19 C20 119.9(2) . .
C20 C19 H19 120.0 . .
C19 C20 H20 119.9 . .
C19 C20 C21 120.3(2) . .
C21 C20 H20 119.9 . .
C16 C21 H21 119.8 . .
C20 C21 C16 120.32(19) . .
C20 C21 H21 119.8 . .
C23 C22 C2 120.73(15) . .
C23 C22 C27 119.49(15) . .
C27 C22 C2 119.78(15) . .
C22 C23 H23 119.8 . .
C24 C23 C22 120.37(16) . .
C24 C23 H23 119.8 . .
C23 C24 H24 119.9 . .
C23 C24 C25 120.18(16) . .
C25 C24 H24 119.9 . .
C24 C25 H25 120.0 . .
C24 C25 C26 120.07(16) . .
C26 C25 H25 120.0 . .
C25 C26 C27 119.56(16) . .
C25 C26 C28 121.09(15) . .
C27 C26 C28 119.34(15) . .
C22 C27 H27 119.8 . .
C26 C27 C22 120.33(15) . .
C26 C27 H27 119.8 . .
O2 C28 N4 128.93(16) . .
O2 C28 C26 116.07(15) . .
N4 C28 C26 114.95(15) . .
N4 C29 S2 126.21(13) . .
N4 C29 N5 116.27(15) . .
N5 C29 S2 117.26(13) . .
N5 C30 H30A 108.6 . .
N5 C30 H30B 108.6 . .
N5 C30 C31 114.70(15) . .
H30A C30 H30B 107.6 . .
C31 C30 H30A 108.6 . .
C31 C30 H30B 108.6 . .
C32 C31 C30 118.10(17) . .
C36 C31 C30 123.08(16) . .
C36 C31 C32 118.82(17) . .
C31 C32 H32 119.7 . .
C33 C32 C31 120.65(19) . .
C33 C32 H32 119.7 . .
C32 C33 H33 119.9 . .
C34 C33 C32 120.25(19) . .
C34 C33 H33 119.9 . .
C33 C34 H34 120.2 . .
C33 C34 C35 119.69(19) . .
C35 C34 H34 120.2 . .
C34 C35 H35 119.9 . .
C34 C35 C36 120.2(2) . .
C36 C35 H35 119.9 . .
C31 C36 C35 120.39(18) . .
C31 C36 H36 119.8 . .
C35 C36 H36 119.8 . .
N5 C37 H37A 109.2 . .
N5 C37 H37B 109.2 . .
N5 C37 C38 111.90(14) . .
H37A C37 H37B 107.9 . .
C38 C37 H37A 109.2 . .
C38 C37 H37B 109.2 . .
C39 C38 C37 120.61(16) . .
C39 C38 C43 118.68(17) . .
C43 C38 C37 120.71(16) . .
C38 C39 H39 119.7 . .
C38 C39 C40 120.63(18) . .
C40 C39 H39 119.7 . .
C39 C40 H40 119.8 . .
C41 C40 C39 120.41(18) . .
C41 C40 H40 119.8 . .
C40 C41 H41 120.3 . .
C40 C41 C42 119.36(18) . .
C42 C41 H41 120.3 . .
C41 C42 H42 119.8 . .
C41 C42 C43 120.46(18) . .
C43 C42 H42 119.8 . .
C38 C43 H43 119.8 . .
C42 C43 C38 120.44(17) . .
C42 C43 H43 119.8 . .
C6P N1P C2P 116.27(18) . .
N1P C2P H2P 117.9 . .
N1P C2P C3P 124.2(2) . .
C3P C2P H2P 117.9 . .
C2P C3P H3P 120.7 . .
C2P C3P C4P 118.5(2) . .
C4P C3P H3P 120.7 . .
C3P C4P H4P 120.8 . .
C5P C4P C3P 118.4(2) . .
C5P C4P H4P 120.8 . .
C4P C5P H5P 120.6 . .
C4P C5P C6P 118.8(2) . .
C6P C5P H5P 120.6 . .
N1P C6P C5P 123.9(2) . .
N1P C6P H6P 118.1 . .
C5P C6P H6P 118.1 . .
C8P N7P C12P 115.7(2) . .
N7P C8P H8P 118.1 . .
N7P C8P C9P 123.9(3) . .
C9P C8P H8P 118.1 . .
C8P C9P H9P 120.2 . .
C8P C9P C10P 119.7(3) . .
C10P C9P H9P 120.2 . .
C9P C10P H10P 121.5 . .
C9P C10P C11P 117.1(3) . .
C11P C10P H10P 121.5 . .
C10P C11P H11P 120.7 . .
C12P C11P C10P 118.7(3) . .
C12P C11P H11P 120.7 . .
N7P C12P C11P 124.8(3) . .
N7P C12P H12P 117.6 . .
C11P C12P H12P 117.6 . .
C14P N13P H13P 121.2 . .
C15P N13P H13P 121.1 . .
C15P N13P C14P 117.8(3) . .
N13P C14P H14P 112.7 . .
N13P C14P C15P 121.1(3) . 3_364
C15P C14P H14P 125.9 3_364 .
N13P C15P C14P 121.1(3) . 3_364
N13P C15P H15P 121.2 . .
C14P C15P H15P 117.6 3_364 .

loop_
_geom_bond_atom_site_label_1
_geom_bond_atom_site_label_2
_geom_bond_distance
_geom_bond_site_symmetry_2
Cu1 S1 2.2638(6) .
Cu1 S2 2.2715(6) 3_565
Cu1 O1 1.9680(12) .
Cu1 O2 1.9583(12) 3_565
Cu1 N2 2.2275(16) .
S1 C1 1.7263(18) .
S2 Cu1 2.2715(6) 3_565
S2 C29 1.7268(18) .
O1 C2 1.253(2) .
O2 Cu1 1.9582(12) 3_565
O2 C28 1.252(2) .
N1 C1 1.338(2) .
N1 C2 1.326(2) .
N2 C3 1.329(2) .
N2 C7 1.336(2) .
N3 C1 1.339(2) .
N3 C8 1.465(2) .
N3 C15 1.462(2) .
N4 C28 1.328(2) .
N4 C29 1.336(2) .
N5 C29 1.343(2) .
N5 C30 1.455(2) .
N5 C37 1.469(2) .
C2 C22 1.502(2) .
C3 H3 0.9500 .
C3 C4 1.380(3) .
C4 H4 0.9500 .
C4 C5 1.370(3) .
C5 H5 0.9500 .
C5 C6 1.374(3) .
C6 H6 0.9500 .
C6 C7 1.376(3) .
C7 H7 0.9500 .
C8 H8A 0.9900 .
C8 H8B 0.9900 .
C8 C9 1.510(3) .
C9 C10 1.377(3) .
C9 C14 1.381(3) .
C10 H10 0.9500 .
C10 C11 1.386(3) .
C11 H11 0.9500 .
C11 C12 1.374(4) .
C12 H12 0.9500 .
C12 C13 1.368(4) .
C13 H13 0.9500 .
C13 C14 1.385(3) .
C14 H14 0.9500 .
C15 H15A 0.9900 .
C15 H15B 0.9900 .
C15 C16 1.509(2) .
C16 C17 1.379(3) .
C16 C21 1.386(3) .
C17 H17 0.9500 .
C17 C18 1.391(3) .
C18 H18 0.9500 .
C18 C19 1.372(3) .
C19 H19 0.9500 .
C19 C20 1.378(3) .
C20 H20 0.9500 .
C20 C21 1.383(3) .
C21 H21 0.9500 .
C22 C23 1.387(2) .
C22 C27 1.392(2) .
C23 H23 0.9500 .
C23 C24 1.382(2) .
C24 H24 0.9500 .
C24 C25 1.385(2) .
C25 H25 0.9500 .
C25 C26 1.390(2) .
C26 C27 1.391(2) .
C26 C28 1.498(2) .
C27 H27 0.9500 .
C30 H30A 0.9900 .
C30 H30B 0.9900 .
C30 C31 1.510(2) .
C31 C32 1.390(3) .
C31 C36 1.382(3) .
C32 H32 0.9500 .
C32 C33 1.378(3) .
C33 H33 0.9500 .
C33 C34 1.377(3) .
C34 H34 0.9500 .
C34 C35 1.379(3) .
C35 H35 0.9500 .
C35 C36 1.388(3) .
C36 H36 0.9500 .
C37 H37A 0.9900 .
C37 H37B 0.9900 .
C37 C38 1.508(2) .
C38 C39 1.386(2) .
C38 C43 1.388(3) .
C39 H39 0.9500 .
C39 C40 1.389(3) .
C40 H40 0.9500 .
C40 C41 1.375(3) .
C41 H41 0.9500 .
C41 C42 1.382(3) .
C42 H42 0.9500 .
C42 C43 1.387(3) .
C43 H43 0.9500 .
N1P C2P 1.336(3) .
N1P C6P 1.328(3) .
C2P H2P 0.9500 .
C2P C3P 1.375(3) .
C3P H3P 0.9500 .
C3P C4P 1.377(3) .
C4P H4P 0.9500 .
C4P C5P 1.376(3) .
C5P H5P 0.9500 .
C5P C6P 1.379(3) .
C6P H6P 0.9500 .
N7P C8P 1.325(3) .
N7P C12P 1.337(3) .
C8P H8P 0.9500 .
C8P C9P 1.368(4) .
C9P H9P 0.9500 .
C9P C10P 1.381(4) .
C10P H10P 0.9500 .
C10P C11P 1.387(4) .
C11P H11P 0.9500 .
C11P C12P 1.360(4) .
C12P H12P 0.9500 .
N13P H13P 0.9499 .
N13P C14P 1.358(4) .
N13P C15P 1.333(4) .
C14P H14P 0.9500 .
C14P C15P 1.373(4) 3_364
C15P C14P 1.373(4) 3_364
C15P H15P 0.9500 .

loop_
_geom_torsion_atom_site_label_1
_geom_torsion_atom_site_label_2
_geom_torsion_atom_site_label_3
_geom_torsion_atom_site_label_4
_geom_torsion
_geom_torsion_site_symmetry_1
_geom_torsion_site_symmetry_4
Cu1 S1 C1 N1 -43.47(15) . .
Cu1 S1 C1 N3 142.36(12) . .
Cu1 S2 C29 N4 -47.79(16) 3_565 .
Cu1 S2 C29 N5 138.31(12) 3_565 .
Cu1 O1 C2 N1 -11.9(3) . .
Cu1 O1 C2 C22 171.01(11) . .
Cu1 O2 C28 N4 -11.3(3) 3_565 .
Cu1 O2 C28 C26 171.34(11) 3_565 .
Cu1 N2 C3 C4 -177.56(17) . .
Cu1 N2 C7 C6 176.76(15) . .
O1 C2 C22 C23 -176.30(16) . .
O1 C2 C22 C27 3.3(2) . .
N1 C2 C22 C23 6.1(2) . .
N1 C2 C22 C27 -174.26(15) . .
N2 C3 C4 C5 0.6(4) . .
N3 C8 C9 C10 -46.8(2) . .
N3 C8 C9 C14 134.31(18) . .
N3 C15 C16 C17 108.14(19) . .
N3 C15 C16 C21 -71.1(2) . .
N5 C30 C31 C32 177.36(15) . .
N5 C30 C31 C36 -3.0(2) . .
N5 C37 C38 C39 125.69(18) . .
N5 C37 C38 C43 -54.9(2) . .
C1 N1 C2 O1 18.4(3) . .
C1 N1 C2 C22 -164.39(15) . .
C1 N3 C8 C9 110.71(18) . .
C1 N3 C15 C16 102.86(19) . .
C2 N1 C1 S1 18.2(2) . .
C2 N1 C1 N3 -167.51(16) . .
C2 C22 C23 C24 179.57(16) . .
C2 C22 C27 C26 -178.99(15) . .
C3 N2 C7 C6 -0.3(3) . .
C3 C4 C5 C6 0.4(3) . .
C4 C5 C6 C7 -1.2(3) . .
C5 C6 C7 N2 1.2(3) . .
C7 N2 C3 C4 -0.6(3) . .
C8 N3 C1 S1 174.93(12) . .
C8 N3 C1 N1 0.1(2) . .
C8 N3 C15 C16 -75.68(19) . .
C8 C9 C10 C11 -179.3(2) . .
C8 C9 C14 C13 178.85(19) . .
C9 C10 C11 C12 0.4(4) . .
C10 C9 C14 C13 0.0(3) . .
C10 C11 C12 C13 -0.1(4) . .
C11 C12 C13 C14 -0.4(4) . .
C12 C13 C14 C9 0.4(4) . .
C14 C9 C10 C11 -0.4(3) . .
C15 N3 C1 S1 -3.5(2) . .
C15 N3 C1 N1 -178.28(15) . .
C15 N3 C8 C9 -70.71(19) . .
C15 C16 C17 C18 -179.39(18) . .
C15 C16 C21 C20 178.98(19) . .
C16 C17 C18 C19 0.7(3) . .
C17 C16 C21 C20 -0.3(3) . .
C17 C18 C19 C20 -0.8(3) . .
C18 C19 C20 C21 0.4(4) . .
C19 C20 C21 C16 0.2(3) . .
C21 C16 C17 C18 -0.1(3) . .
C22 C23 C24 C25 -0.6(3) . .
C23 C22 C27 C26 0.6(2) . .
C23 C24 C25 C26 0.7(3) . .
C24 C25 C26 C27 -0.1(3) . .
C24 C25 C26 C28 178.83(15) . .
C25 C26 C27 C22 -0.5(2) . .
C25 C26 C28 O2 -177.29(16) . .
C25 C26 C28 N4 4.9(2) . .
C27 C22 C23 C24 0.0(3) . .
C27 C26 C28 O2 1.6(2) . .
C27 C26 C28 N4 -176.13(15) . .
C28 N4 C29 S2 19.7(2) . .
C28 N4 C29 N5 -166.32(16) . .
C28 C26 C27 C22 -179.49(15) . .
C29 N4 C28 O2 19.7(3) . .
C29 N4 C28 C26 -162.92(15) . .
C29 N5 C30 C31 85.3(2) . .
C29 N5 C37 C38 107.05(18) . .
C30 N5 C29 S2 -5.2(2) . .
C30 N5 C29 N4 -179.76(15) . .
C30 N5 C37 C38 -70.90(19) . .
C30 C31 C32 C33 -178.79(17) . .
C30 C31 C36 C35 178.60(17) . .
C31 C32 C33 C34 -0.1(3) . .
C32 C31 C36 C35 -1.8(3) . .
C32 C33 C34 C35 -1.2(3) . .
C33 C34 C35 C36 1.0(3) . .
C34 C35 C36 C31 0.5(3) . .
C36 C31 C32 C33 1.6(3) . .
C37 N5 C29 S2 176.97(12) . .
C37 N5 C29 N4 2.5(2) . .
C37 N5 C30 C31 -96.76(17) . .
C37 C38 C39 C40 178.24(18) . .
C37 C38 C43 C42 -178.31(17) . .
C38 C39 C40 C41 0.3(3) . .
C39 C38 C43 C42 1.1(3) . .
C39 C40 C41 C42 0.6(3) . .
C40 C41 C42 C43 -0.7(3) . .
C41 C42 C43 C38 -0.2(3) . .
C43 C38 C39 C40 -1.2(3) . .
N1P C2P C3P C4P -0.1(3) . .
C2P N1P C6P C5P 0.1(3) . .
C2P C3P C4P C5P 0.0(3) . .
C3P C4P C5P C6P 0.0(3) . .
C4P C5P C6P N1P -0.1(3) . .
C6P N1P C2P C3P 0.0(3) . .
N7P C8P C9P C10P 1.7(4) . .
C8P N7P C12P C11P 0.2(4) . .
C8P C9P C10P C11P 1.1(4) . .
C9P C10P C11P C12P -3.0(4) . .
C10P C11P C12P N7P 2.5(4) . .
C12P N7P C8P C9P -2.3(4) . .
C14P N13P C15P C14P -1.1(5) . 3_364
C15P N13P C14P C15P 1.1(5) . 3_364
